data_7034114
loop_
_publ_author_name
'Anju, R. S.'
'Saha, Koushik'
'Mondal, Bijan'
'Roisnel, Thierry'
'Halet, Jean-Fran\,cois'
'Ghosh, Sundargopal'

_publ_section_title
;
 In search for new bonding modes of the methylenedithiolato ligand: novel
 tri- and tetra-metallic clusters.
;
_journal_issue 25
_journal_name_full 'Dalton transactions (Cambridge, England : 2003)'
_journal_page_first 11306
_journal_page_last 11313
_journal_paper_doi 10.1039/c5dt00179j
_journal_volume 44
_journal_year 2015
_chemical_compound_source 'synthesis as described'
_chemical_formula_moiety 'C17 H16 Fe2 O7 Ru S'
_chemical_formula_sum 'C17 H16 Fe2 O7 Ru S'
_chemical_formula_weight 577.13
_chemical_name_systematic
;
 ?
;
_space_group_IT_number 15
_symmetry_cell_setting monoclinic
_symmetry_Int_Tables_number 15
_symmetry_space_group_name_Hall '-C 2yc'
_symmetry_space_group_name_H-M 'C 1 2/c 1'
_atom_sites_solution_hydrogens geom
_atom_sites_solution_primary direct
_atom_sites_solution_secondary difmap
_audit_conform_dict_location ftp://ftp.iucr.org/pub/cif_core.dic
_audit_conform_dict_name cif_core.dic
_audit_conform_dict_version 2.4.3
_audit_creation_date 2014-03-26T16:40:15-00:00
_audit_creation_method 'WinGX routine CIF_UPDATE'
_audit_update_record
;
2014-10-31 deposited with the CCDC.
2015-02-18 downloaded from the CCDC.
;
_cell_angle_alpha 90
_cell_angle_beta 111.4380(10)
_cell_angle_gamma 90
_cell_formula_units_Z 8
_cell_length_a 19.1610(6)
_cell_length_b 8.4810(2)
_cell_length_c 26.7034(7)
_cell_measurement_reflns_used 2730
_cell_measurement_temperature 150(2)
_cell_measurement_theta_max 26.9
_cell_measurement_theta_min 2.28
_cell_measurement_wavelength 0.71073
_cell_volume 4039.19(19)
_computing_cell_refinement 'Bruker APEX2 (Bruker, 2006)'
_computing_data_collection 'Bruker APEX2 (Bruker, 2006)'
_computing_data_reduction 'Bruker APEX2 (Bruker, 2006)'
_computing_molecular_graphics 'Ortep-3 for Windows (Farrugia, 1997)'
_computing_publication_material
;
           WinGX publication routines (Farrugia, 2012),
           CRYSCAL (T. Roisnel, local program)
;
_computing_structure_refinement 'SHELXL-97 (Sheldrick, 1997)'
_computing_structure_solution 'SIR97 (Altomare et al., 1999)'
_diffrn_ambient_temperature 150(2)
_diffrn_detector 'CCD plate'
_diffrn_measured_fraction_theta_full 0.998
_diffrn_measured_fraction_theta_max 0.998
_diffrn_measurement_device_type 'APEXII, Bruker-AXS'
_diffrn_measurement_method 'CCD rotation images, thin slices'
_diffrn_radiation_monochromator graphite
_diffrn_radiation_probe x-ray
_diffrn_radiation_type MoK\a
_diffrn_radiation_wavelength 0.71073
_diffrn_reflns_av_R_equivalents 0.0566
_diffrn_reflns_av_unetI/netI 0.0659
_diffrn_reflns_limit_h_max 24
_diffrn_reflns_limit_h_min -24
_diffrn_reflns_limit_k_max 9
_diffrn_reflns_limit_k_min -11
_diffrn_reflns_limit_l_max 34
_diffrn_reflns_limit_l_min -29
_diffrn_reflns_number 14484
_diffrn_reflns_theta_full 27.48
_diffrn_reflns_theta_max 27.48
_diffrn_reflns_theta_min 3.24
_exptl_absorpt_coefficient_mu 2.295
_exptl_absorpt_correction_T_max 0.871
_exptl_absorpt_correction_T_min 0.751
_exptl_absorpt_correction_type multi-scan
_exptl_absorpt_process_details
;
  [Sheldrick, G.M. (2002). SADABS Bruker AXS Inc., Madison, Wisconsin, USA]
;
_exptl_crystal_colour red
_exptl_crystal_density_diffrn 1.898
_exptl_crystal_density_method 'not measured'
_exptl_crystal_description prism
_exptl_crystal_F_000 2288
_exptl_crystal_size_max 0.18
_exptl_crystal_size_mid 0.08
_exptl_crystal_size_min 0.06
_refine_diff_density_max 0.752
_refine_diff_density_min -0.744
_refine_diff_density_rms 0.135
_refine_ls_extinction_method none
_refine_ls_goodness_of_fit_ref 1.025
_refine_ls_hydrogen_treatment mixed
_refine_ls_matrix_type full
_refine_ls_number_parameters 262
_refine_ls_number_reflns 4620
_refine_ls_number_restraints 0
_refine_ls_restrained_S_all 1.025
_refine_ls_R_factor_all 0.0588
_refine_ls_R_factor_gt 0.038
_refine_ls_shift/su_max 0.001
_refine_ls_shift/su_mean 0
_refine_ls_structure_factor_coef Fsqd
_refine_ls_weighting_details 'calc w=1/[\s^2^(Fo^2^)+(0.0328P)^2^+0.0000P] where P=(Fo^2^+2Fc^2^)/3'
_refine_ls_weighting_scheme calc
_refine_ls_wR_factor_gt 0.077
_refine_ls_wR_factor_ref 0.0878
_reflns_number_gt 3425
_reflns_number_total 4620
_reflns_threshold_expression >2sigma(I)
_cod_data_source_file c5dt00179j2.cif
_cod_data_source_block SGG7
_cod_depositor_comments 'Adding full bibliography for 7034110--7034114.cif.'
_cod_original_sg_symbol_H-M 'C 2/c'
_cod_database_code 7034114

loop_
_symmetry_equiv_pos_as_xyz
'x, y, z'
'-x, y, -z+1/2'
'x+1/2, y+1/2, z'
'-x+1/2, y+1/2, -z+1/2'
'-x, -y, -z'
'x, -y, z-1/2'
'-x+1/2, -y+1/2, -z'
'x+1/2, -y+1/2, z-1/2'

loop_
_atom_site_label
_atom_site_type_symbol
_atom_site_fract_x
_atom_site_fract_y
_atom_site_fract_z
_atom_site_U_iso_or_equiv
_atom_site_adp_type
_atom_site_occupancy
_atom_site_symmetry_multiplicity
_atom_site_calc_flag
_atom_site_refinement_flags
Fe1 Fe 0.67257(3) 0.58982(6) 0.07074(2) 0.02025(14) Uani 1 1 d .
Fe2 Fe 0.65811(3) 0.30223(6) 0.10094(2) 0.02030(15) Uani 1 1 d .
S1 S 0.73177(5) 0.37893(12) 0.05981(4) 0.0211(2) Uani 1 1 d .
C1 C 0.7179(2) 0.7568(5) 0.05463(16) 0.0274(10) Uani 1 1 d .
O2 O 0.74720(19) 0.8647(4) 0.04553(12) 0.0430(9) Uani 1 1 d .
C3 C 0.6001(2) 0.5710(5) 0.00656(17) 0.0278(10) Uani 1 1 d .
O4 O 0.55520(18) 0.5579(4) -0.03570(11) 0.0411(8) Uani 1 1 d .
C5 C 0.6161(2) 0.6894(5) 0.10237(16) 0.0265(10) Uani 1 1 d .
O6 O 0.57988(16) 0.7521(4) 0.12165(12) 0.0353(7) Uani 1 1 d .
C11 C 0.5877(2) 0.2287(5) 0.04208(17) 0.0281(10) Uani 1 1 d .
O12 O 0.54297(18) 0.1794(4) 0.00392(12) 0.0450(9) Uani 1 1 d .
C13 C 0.5929(2) 0.3547(4) 0.13227(15) 0.0216(9) Uani 1 1 d .
O14 O 0.55088(16) 0.3892(3) 0.15200(11) 0.0310(7) Uani 1 1 d .
C15 C 0.6935(2) 0.1119(5) 0.12860(16) 0.0262(9) Uani 1 1 d .
O16 O 0.71827(17) -0.0069(3) 0.14657(12) 0.0356(7) Uani 1 1 d .
C21 C 0.7364(2) 0.3992(5) 0.19276(16) 0.0238(9) Uani 1 1 d .
O22 O 0.72169(16) 0.3819(4) 0.23027(11) 0.0385(8) Uani 1 1 d .
Ru1 Ru 0.792022(17) 0.44496(4) 0.148655(12) 0.01674(10) Uani 1 1 d .
C31 C 0.8996(2) 0.4896(5) 0.13763(15) 0.0200(8) Uani 1 1 d .
C32 C 0.8974(2) 0.3271(5) 0.15257(15) 0.0214(9) Uani 1 1 d .
C33 C 0.8932(2) 0.3245(4) 0.20469(15) 0.0201(8) Uani 1 1 d .
C34 C 0.8931(2) 0.4852(4) 0.22249(14) 0.0191(8) Uani 1 1 d .
C35 C 0.8976(2) 0.5857(4) 0.18133(16) 0.0220(9) Uani 1 1 d .
C36 C 0.9102(2) 0.5473(5) 0.08744(17) 0.0340(11) Uani 1 1 d .
H36A H 0.9632 0.5399 0.0922 0.051 Uiso 1 1 calc R
H36B H 0.8937 0.6573 0.0807 0.051 Uiso 1 1 calc R
H36C H 0.8803 0.4821 0.0568 0.051 Uiso 1 1 calc R
C37 C 0.9020(2) 0.1854(5) 0.12007(17) 0.0302(10) Uani 1 1 d .
H37A H 0.8824 0.2127 0.0818 0.045 Uiso 1 1 calc R
H37B H 0.8723 0.0993 0.1265 0.045 Uiso 1 1 calc R
H37C H 0.9544 0.152 0.1308 0.045 Uiso 1 1 calc R
C38 C 0.8939(2) 0.1796(5) 0.23778(17) 0.0305(10) Uani 1 1 d .
H38A H 0.9453 0.1578 0.2621 0.046 Uiso 1 1 calc R
H38B H 0.8746 0.0893 0.2138 0.046 Uiso 1 1 calc R
H38C H 0.8622 0.1978 0.2589 0.046 Uiso 1 1 calc R
C39 C 0.8949(2) 0.5348(5) 0.27676(15) 0.0284(10) Uani 1 1 d .
H39A H 0.9471 0.5471 0.3013 0.043 Uiso 1 1 calc R
H39B H 0.8703 0.4543 0.2909 0.043 Uiso 1 1 calc R
H39C H 0.8685 0.6354 0.2736 0.043 Uiso 1 1 calc R
C40 C 0.9016(2) 0.7631(5) 0.18401(18) 0.0322(10) Uani 1 1 d .
H40A H 0.8752 0.8016 0.2069 0.048 Uiso 1 1 calc R
H40B H 0.878 0.8068 0.1477 0.048 Uiso 1 1 calc R
H40C H 0.9542 0.7963 0.1992 0.048 Uiso 1 1 calc R
H1 H 0.741(2) 0.615(4) 0.1337(15) 0.037(12) Uiso 1 1 d .

loop_
_atom_site_aniso_label
_atom_site_aniso_U_11
_atom_site_aniso_U_22
_atom_site_aniso_U_33
_atom_site_aniso_U_23
_atom_site_aniso_U_13
_atom_site_aniso_U_12
Fe1 0.0208(3) 0.0215(3) 0.0193(3) 0.0002(2) 0.0082(2) 0.0016(2)
Fe2 0.0191(3) 0.0201(3) 0.0227(3) -0.0024(2) 0.0088(2) -0.0029(2)
S1 0.0224(5) 0.0233(5) 0.0207(5) -0.0025(4) 0.0114(4) -0.0002(4)
C1 0.031(2) 0.029(3) 0.024(2) -0.0011(19) 0.0129(19) 0.004(2)
O2 0.065(2) 0.034(2) 0.0413(19) -0.0006(16) 0.0337(18) -0.0102(17)
C3 0.029(2) 0.028(2) 0.029(2) 0.0042(19) 0.014(2) 0.0071(19)
O4 0.040(2) 0.051(2) 0.0229(16) -0.0038(14) 0.0007(15) 0.0101(16)
C5 0.025(2) 0.029(2) 0.023(2) 0.0032(18) 0.0062(19) -0.0019(18)
O6 0.0325(18) 0.0395(19) 0.0398(18) -0.0096(15) 0.0202(15) 0.0020(15)
C11 0.030(2) 0.024(2) 0.035(2) -0.0049(19) 0.017(2) -0.0036(19)
O12 0.038(2) 0.054(2) 0.0378(19) -0.0203(17) 0.0085(16) -0.0113(16)
C13 0.023(2) 0.020(2) 0.021(2) 0.0029(17) 0.0069(18) -0.0021(17)
O14 0.0258(17) 0.0363(18) 0.0339(17) 0.0027(14) 0.0144(14) 0.0021(13)
C15 0.026(2) 0.029(2) 0.027(2) -0.0042(19) 0.0131(19) -0.0037(19)
O16 0.046(2) 0.0209(16) 0.0423(18) 0.0016(14) 0.0191(16) 0.0032(15)
C21 0.015(2) 0.027(2) 0.029(2) -0.0015(18) 0.0078(18) -0.0019(17)
O22 0.0286(18) 0.064(2) 0.0255(16) -0.0084(15) 0.0126(14) -0.0183(16)
Ru1 0.01619(16) 0.01592(18) 0.01985(17) -0.00067(13) 0.00867(13) -0.00047(13)
C31 0.0119(19) 0.025(2) 0.026(2) 0.0000(17) 0.0108(16) -0.0002(16)
C32 0.0137(19) 0.025(2) 0.026(2) -0.0003(17) 0.0079(17) 0.0026(16)
C33 0.0137(19) 0.018(2) 0.027(2) 0.0012(17) 0.0064(16) 0.0009(15)
C34 0.0146(19) 0.021(2) 0.022(2) -0.0022(16) 0.0079(16) -0.0012(16)
C35 0.0130(19) 0.020(2) 0.033(2) 0.0005(18) 0.0084(17) -0.0021(16)
C36 0.031(2) 0.041(3) 0.037(2) 0.006(2) 0.021(2) 0.003(2)
C37 0.032(2) 0.026(2) 0.036(2) -0.0044(19) 0.015(2) 0.0063(19)
C38 0.031(2) 0.026(2) 0.036(2) 0.0090(19) 0.015(2) 0.0058(19)
C39 0.026(2) 0.032(3) 0.026(2) -0.0059(19) 0.0067(18) -0.0025(19)
C40 0.031(2) 0.020(2) 0.046(3) -0.001(2) 0.015(2) -0.0036(19)

loop_
_atom_type_symbol
_atom_type_description
_atom_type_scat_dispersion_real
_atom_type_scat_dispersion_imag
_atom_type_scat_source
C C 0.0033 0.0016 'International Tables Vol C Tables 4.2.6.8 and 6.1.1.4'
O O 0.0106 0.006 'International Tables Vol C Tables 4.2.6.8 and 6.1.1.4'
Fe Fe 0.3463 0.8444 'International Tables Vol C Tables 4.2.6.8 and 6.1.1.4'
S S 0.1246 0.1234 'International Tables Vol C Tables 4.2.6.8 and 6.1.1.4'
Ru Ru -1.2594 0.8363 'International Tables Vol C Tables 4.2.6.8 and 6.1.1.4'
H H 0 0 'International Tables Vol C Tables 4.2.6.8 and 6.1.1.4'

loop_
_geom_angle_atom_site_label_1
_geom_angle_atom_site_label_2
_geom_angle_atom_site_label_3
_geom_angle
C3 Fe1 C1 96.65(18)
C3 Fe1 C5 95.88(18)
C1 Fe1 C5 99.66(19)
C3 Fe1 S1 93.35(13)
C1 Fe1 S1 107.03(14)
C5 Fe1 S1 150.49(13)
C3 Fe1 Fe2 94.61(13)
C1 Fe1 Fe2 157.74(13)
C5 Fe1 Fe2 98.20(13)
S1 Fe1 Fe2 53.05(3)
C3 Fe1 Ru1 146.06(13)
C1 Fe1 Ru1 101.07(13)
C5 Fe1 Ru1 109.23(12)
S1 Fe1 Ru1 53.84(3)
Fe2 Fe1 Ru1 60.250(18)
C3 Fe1 H1 177.7(13)
C1 Fe1 H1 82.7(13)
C5 Fe1 H1 82.1(13)
S1 Fe1 H1 89.0(13)
Fe2 Fe1 H1 86.8(12)
Ru1 Fe1 H1 36.2(12)
C11 Fe2 C13 93.83(18)
C11 Fe2 C15 95.69(19)
C13 Fe2 C15 104.66(18)
C11 Fe2 S1 94.67(14)
C13 Fe2 S1 148.16(13)
C15 Fe2 S1 104.94(14)
C11 Fe2 C21 167.61(16)
C13 Fe2 C21 74.42(15)
C15 Fe2 C21 83.78(16)
S1 Fe2 C21 97.43(10)
C11 Fe2 Fe1 100.78(14)
C13 Fe2 Fe1 94.73(12)
C15 Fe2 Fe1 153.60(13)
S1 Fe2 Fe1 53.52(3)
C21 Fe2 Fe1 84.41(9)
C11 Fe2 Ru1 149.58(14)
C13 Fe2 Ru1 111.85(12)
C15 Fe2 Ru1 93.32(13)
S1 Fe2 Ru1 54.92(3)
C21 Fe2 Ru1 42.55(9)
Fe1 Fe2 Ru1 62.462(18)
Fe2 S1 Fe1 73.43(4)
Fe2 S1 Ru1 74.09(3)
Fe1 S1 Ru1 75.69(3)
O2 C1 Fe1 178.4(4)
O4 C3 Fe1 177.5(4)
O6 C5 Fe1 179.1(4)
O12 C11 Fe2 178.9(4)
O14 C13 Fe2 179.4(4)
O16 C15 Fe2 177.8(4)
O22 C21 Ru1 160.8(3)
O22 C21 Fe2 124.4(3)
Ru1 C21 Fe2 74.34(13)
C21 Ru1 C33 92.16(15)
C21 Ru1 C31 151.43(15)
C33 Ru1 C31 62.81(14)
C21 Ru1 C32 125.91(16)
C33 Ru1 C32 37.41(14)
C31 Ru1 C32 37.85(14)
C21 Ru1 C34 89.18(15)
C33 Ru1 C34 37.90(13)
C31 Ru1 C34 62.76(13)
C32 Ru1 C34 63.01(14)
C21 Ru1 C35 120.11(16)
C33 Ru1 C35 62.57(14)
C31 Ru1 C35 37.62(14)
C32 Ru1 C35 62.89(14)
C34 Ru1 C35 37.09(13)
C21 Ru1 S1 114.04(12)
C33 Ru1 S1 124.76(10)
C31 Ru1 S1 92.59(10)
C32 Ru1 S1 92.52(10)
C34 Ru1 S1 153.90(10)
C35 Ru1 S1 125.14(11)
C21 Ru1 Fe2 63.11(12)
C33 Ru1 Fe2 123.88(10)
C31 Ru1 Fe2 141.54(10)
C32 Ru1 Fe2 120.75(10)
C34 Ru1 Fe2 148.80(10)
C35 Ru1 Fe2 173.37(10)
S1 Ru1 Fe2 50.99(3)
C21 Ru1 Fe1 93.43(12)
C33 Ru1 Fe1 173.97(10)
C31 Ru1 Fe1 112.29(10)
C32 Ru1 Fe1 136.56(10)
C34 Ru1 Fe1 144.42(10)
C35 Ru1 Fe1 116.12(10)
S1 Ru1 Fe1 50.47(3)
Fe2 Ru1 Fe1 57.288(17)
C21 Ru1 H1 85.3(13)
C33 Ru1 H1 146.2(13)
C31 Ru1 H1 107.6(13)
C32 Ru1 H1 145.4(13)
C34 Ru1 H1 108.3(13)
C35 Ru1 H1 89.8(13)
S1 Ru1 H1 86.4(12)
Fe2 Ru1 H1 84.7(13)
Fe1 Ru1 H1 36.9(12)
C35 C31 C32 107.8(3)
C35 C31 C36 126.2(4)
C32 C31 C36 125.7(4)
C35 C31 Ru1 71.7(2)
C32 C31 Ru1 71.1(2)
C36 C31 Ru1 127.3(3)
C33 C32 C31 107.7(3)
C33 C32 C37 126.1(4)
C31 C32 C37 126.2(4)
C33 C32 Ru1 71.2(2)
C31 C32 Ru1 71.0(2)
C37 C32 Ru1 125.3(3)
C32 C33 C34 108.4(3)
C32 C33 C38 126.4(3)
C34 C33 C38 125.2(4)
C32 C33 Ru1 71.4(2)
C34 C33 Ru1 71.4(2)
C38 C33 Ru1 126.0(3)
C35 C34 C33 107.7(3)
C35 C34 C39 126.5(3)
C33 C34 C39 125.6(3)
C35 C34 Ru1 71.7(2)
C33 C34 Ru1 70.7(2)
C39 C34 Ru1 127.3(3)
C34 C35 C31 108.4(3)
C34 C35 C40 125.4(4)
C31 C35 C40 126.1(4)
C34 C35 Ru1 71.2(2)
C31 C35 Ru1 70.7(2)
C40 C35 Ru1 125.1(3)
C31 C36 H36A 109.5
C31 C36 H36B 109.5
H36A C36 H36B 109.5
C31 C36 H36C 109.5
H36A C36 H36C 109.5
H36B C36 H36C 109.5
C32 C37 H37A 109.5
C32 C37 H37B 109.5
H37A C37 H37B 109.5
C32 C37 H37C 109.5
H37A C37 H37C 109.5
H37B C37 H37C 109.5
C33 C38 H38A 109.5
C33 C38 H38B 109.5
H38A C38 H38B 109.5
C33 C38 H38C 109.5
H38A C38 H38C 109.5
H38B C38 H38C 109.5
C34 C39 H39A 109.5
C34 C39 H39B 109.5
H39A C39 H39B 109.5
C34 C39 H39C 109.5
H39A C39 H39C 109.5
H39B C39 H39C 109.5
C35 C40 H40A 109.5
C35 C40 H40B 109.5
H40A C40 H40B 109.5
C35 C40 H40C 109.5
H40A C40 H40C 109.5
H40B C40 H40C 109.5

loop_
_geom_bond_atom_site_label_1
_geom_bond_atom_site_label_2
_geom_bond_distance
Fe1 C3 1.775(4)
Fe1 C1 1.794(4)
Fe1 C5 1.807(4)
Fe1 S1 2.1938(11)
Fe1 Fe2 2.6153(8)
Fe1 Ru1 2.7561(6)
Fe1 H1 1.73(4)
Fe2 C11 1.769(4)
Fe2 C13 1.795(4)
Fe2 C15 1.802(4)
Fe2 S1 2.1805(11)
Fe2 C21 2.500(4)
Fe2 Ru1 2.6986(6)
S1 Ru1 2.2964(10)
C1 O2 1.146(5)
C3 O4 1.147(5)
C5 O6 1.136(5)
C11 O12 1.144(5)
C13 O14 1.150(5)
C15 O16 1.142(5)
C21 O22 1.145(5)
C21 Ru1 1.895(4)
Ru1 C33 2.218(4)
Ru1 C31 2.219(4)
Ru1 C32 2.220(4)
Ru1 C34 2.227(3)
Ru1 C35 2.233(4)
Ru1 H1 1.70(4)
C31 C35 1.436(5)
C31 C32 1.440(5)
C31 C36 1.508(5)
C32 C33 1.423(5)
C32 C37 1.503(5)
C33 C34 1.443(5)
C33 C38 1.510(5)
C34 C35 1.419(5)
C34 C39 1.497(5)
C35 C40 1.507(5)
C36 H36A 0.98
C36 H36B 0.98
C36 H36C 0.98
C37 H37A 0.98
C37 H37B 0.98
C37 H37C 0.98
C38 H38A 0.98
C38 H38B 0.98
C38 H38C 0.98
C39 H39A 0.98
C39 H39B 0.98
C39 H39C 0.98
C40 H40A 0.98
C40 H40B 0.98
C40 H40C 0.98

loop_
_geom_torsion_atom_site_label_1
_geom_torsion_atom_site_label_2
_geom_torsion_atom_site_label_3
_geom_torsion_atom_site_label_4
_geom_torsion
C3 Fe1 Fe2 C11 2.89(19)
C1 Fe1 Fe2 C11 -117.3(4)
C5 Fe1 Fe2 C11 99.52(19)
S1 Fe1 Fe2 C11 -87.84(14)
Ru1 Fe1 Fe2 C11 -152.97(14)
C3 Fe1 Fe2 C13 -91.93(18)
C1 Fe1 Fe2 C13 147.8(4)
C5 Fe1 Fe2 C13 4.70(17)
S1 Fe1 Fe2 C13 177.34(12)
Ru1 Fe1 Fe2 C13 112.21(12)
C3 Fe1 Fe2 C15 130.5(3)
C1 Fe1 Fe2 C15 10.3(4)
C5 Fe1 Fe2 C15 -132.9(3)
S1 Fe1 Fe2 C15 39.8(3)
Ru1 Fe1 Fe2 C15 -25.4(3)
C3 Fe1 Fe2 S1 90.73(14)
C1 Fe1 Fe2 S1 -29.5(3)
C5 Fe1 Fe2 S1 -172.64(13)
Ru1 Fe1 Fe2 S1 -65.13(3)
C3 Fe1 Fe2 C21 -165.74(16)
C1 Fe1 Fe2 C21 74.0(3)
C5 Fe1 Fe2 C21 -69.11(15)
S1 Fe1 Fe2 C21 103.53(10)
Ru1 Fe1 Fe2 C21 38.40(9)
C3 Fe1 Fe2 Ru1 155.87(14)
C1 Fe1 Fe2 Ru1 35.6(3)
C5 Fe1 Fe2 Ru1 -107.51(13)
S1 Fe1 Fe2 Ru1 65.13(3)
C11 Fe2 S1 Fe1 99.96(14)
C13 Fe2 S1 Fe1 -5.0(2)
C15 Fe2 S1 Fe1 -162.88(13)
C21 Fe2 S1 Fe1 -77.37(9)
Ru1 Fe2 S1 Fe1 -79.44(3)
C11 Fe2 S1 Ru1 179.39(14)
C13 Fe2 S1 Ru1 74.4(2)
C15 Fe2 S1 Ru1 -83.44(13)
C21 Fe2 S1 Ru1 2.07(9)
Fe1 Fe2 S1 Ru1 79.44(3)
C3 Fe1 S1 Fe2 -93.25(14)
C1 Fe1 S1 Fe2 168.75(13)
C5 Fe1 S1 Fe2 14.9(3)
Ru1 Fe1 S1 Fe2 77.33(3)
C3 Fe1 S1 Ru1 -170.58(14)
C1 Fe1 S1 Ru1 91.42(13)
C5 Fe1 S1 Ru1 -62.4(3)
Fe2 Fe1 S1 Ru1 -77.33(3)
C11 Fe2 C21 O22 14.9(10)
C13 Fe2 C21 O22 33.9(4)
C15 Fe2 C21 O22 -73.3(4)
S1 Fe2 C21 O22 -177.6(4)
Fe1 Fe2 C21 O22 130.4(4)
Ru1 Fe2 C21 O22 -175.1(5)
C11 Fe2 C21 Ru1 -170.0(7)
C13 Fe2 C21 Ru1 -151.04(18)
C15 Fe2 C21 Ru1 101.82(17)
S1 Fe2 C21 Ru1 -2.50(11)
Fe1 Fe2 C21 Ru1 -54.53(10)
O22 C21 Ru1 C33 40.3(11)
Fe2 C21 Ru1 C33 -127.33(11)
O22 C21 Ru1 C31 12.8(13)
Fe2 C21 Ru1 C31 -154.8(3)
O22 C21 Ru1 C32 57.7(11)
Fe2 C21 Ru1 C32 -109.92(15)
O22 C21 Ru1 C34 2.5(11)
Fe2 C21 Ru1 C34 -165.11(12)
O22 C21 Ru1 C35 -19.0(12)
Fe2 C21 Ru1 C35 173.40(11)
O22 C21 Ru1 S1 170.2(11)
Fe2 C21 Ru1 S1 2.58(12)
O22 C21 Ru1 Fe2 167.6(11)
O22 C21 Ru1 Fe1 -142.0(11)
Fe2 C21 Ru1 Fe1 50.40(7)
Fe2 S1 Ru1 C21 -2.96(13)
Fe1 S1 Ru1 C21 73.55(13)
Fe2 S1 Ru1 C33 108.13(12)
Fe1 S1 Ru1 C33 -175.36(12)
Fe2 S1 Ru1 C31 166.43(10)
Fe1 S1 Ru1 C31 -117.06(10)
Fe2 S1 Ru1 C32 128.54(10)
Fe1 S1 Ru1 C32 -154.95(10)
Fe2 S1 Ru1 C34 148.1(2)
Fe1 S1 Ru1 C34 -135.4(2)
Fe2 S1 Ru1 C35 -173.25(12)
Fe1 S1 Ru1 C35 -96.74(12)
Fe1 S1 Ru1 Fe2 76.51(3)
Fe2 S1 Ru1 Fe1 -76.51(3)
C11 Fe2 Ru1 C21 175.8(3)
C13 Fe2 Ru1 C21 30.17(19)
C15 Fe2 Ru1 C21 -77.08(19)
S1 Fe2 Ru1 C21 176.97(14)
Fe1 Fe2 Ru1 C21 113.92(13)
C11 Fe2 Ru1 C33 -111.1(3)
C13 Fe2 Ru1 C33 103.33(18)
C15 Fe2 Ru1 C33 -3.92(18)
S1 Fe2 Ru1 C33 -109.87(13)
C21 Fe2 Ru1 C33 73.16(18)
Fe1 Fe2 Ru1 C33 -172.92(12)
C11 Fe2 Ru1 C31 -23.3(3)
C13 Fe2 Ru1 C31 -168.9(2)
C15 Fe2 Ru1 C31 83.8(2)
S1 Fe2 Ru1 C31 -22.14(16)
C21 Fe2 Ru1 C31 160.9(2)
Fe1 Fe2 Ru1 C31 -85.19(16)
C11 Fe2 Ru1 C32 -66.6(3)
C13 Fe2 Ru1 C32 147.78(17)
C15 Fe2 Ru1 C32 40.54(18)
S1 Fe2 Ru1 C32 -65.41(12)
C21 Fe2 Ru1 C32 117.62(18)
Fe1 Fe2 Ru1 C32 -128.46(12)
C11 Fe2 Ru1 C34 -154.5(3)
C13 Fe2 Ru1 C34 59.9(2)
C15 Fe2 Ru1 C34 -47.3(2)
S1 Fe2 Ru1 C34 -153.30(19)
C21 Fe2 Ru1 C34 29.7(2)
Fe1 Fe2 Ru1 C34 143.65(19)
C11 Fe2 Ru1 S1 -1.2(3)
C13 Fe2 Ru1 S1 -146.80(13)
C15 Fe2 Ru1 S1 105.95(13)
C21 Fe2 Ru1 S1 -176.97(14)
Fe1 Fe2 Ru1 S1 -63.05(4)
C11 Fe2 Ru1 Fe1 61.9(3)
C13 Fe2 Ru1 Fe1 -83.76(13)
C15 Fe2 Ru1 Fe1 169.00(13)
S1 Fe2 Ru1 Fe1 63.05(4)
C21 Fe2 Ru1 Fe1 -113.92(13)
C3 Fe1 Ru1 C21 -101.6(3)
C1 Fe1 Ru1 C21 138.23(18)
C5 Fe1 Ru1 C21 33.79(18)
S1 Fe1 Ru1 C21 -118.66(12)
Fe2 Fe1 Ru1 C21 -54.76(12)
C3 Fe1 Ru1 C31 91.1(3)
C1 Fe1 Ru1 C31 -29.06(17)
C5 Fe1 Ru1 C31 -133.50(17)
S1 Fe1 Ru1 C31 74.04(11)
Fe2 Fe1 Ru1 C31 137.95(11)
C3 Fe1 Ru1 C32 55.0(3)
C1 Fe1 Ru1 C32 -65.1(2)
C5 Fe1 Ru1 C32 -169.6(2)
S1 Fe1 Ru1 C32 37.96(15)
Fe2 Fe1 Ru1 C32 101.87(15)
C3 Fe1 Ru1 C34 165.0(3)
C1 Fe1 Ru1 C34 44.8(2)
C5 Fe1 Ru1 C34 -59.6(2)
S1 Fe1 Ru1 C34 147.94(17)
Fe2 Fe1 Ru1 C34 -148.15(16)
C3 Fe1 Ru1 C35 132.3(3)
C1 Fe1 Ru1 C35 12.14(17)
C5 Fe1 Ru1 C35 -92.30(18)
S1 Fe1 Ru1 C35 115.24(12)
Fe2 Fe1 Ru1 C35 179.15(12)
C3 Fe1 Ru1 S1 17.0(2)
C1 Fe1 Ru1 S1 -103.10(14)
C5 Fe1 Ru1 S1 152.46(14)
Fe2 Fe1 Ru1 S1 63.91(4)
C3 Fe1 Ru1 Fe2 -46.9(2)
C1 Fe1 Ru1 Fe2 -167.01(13)
C5 Fe1 Ru1 Fe2 88.55(14)
S1 Fe1 Ru1 Fe2 -63.91(4)
C21 Ru1 C31 C35 -48.3(4)
C33 Ru1 C31 C35 -79.5(2)
C32 Ru1 C31 C35 -117.0(3)
C34 Ru1 C31 C35 -36.7(2)
S1 Ru1 C31 C35 152.3(2)
Fe2 Ru1 C31 C35 169.32(16)
Fe1 Ru1 C31 C35 104.3(2)
C21 Ru1 C31 C32 68.6(4)
C33 Ru1 C31 C32 37.4(2)
C34 Ru1 C31 C32 80.3(2)
C35 Ru1 C31 C32 117.0(3)
S1 Ru1 C31 C32 -90.8(2)
Fe2 Ru1 C31 C32 -73.7(3)
Fe1 Ru1 C31 C32 -138.70(19)
C21 Ru1 C31 C36 -170.3(3)
C33 Ru1 C31 C36 158.5(4)
C32 Ru1 C31 C36 121.0(4)
C34 Ru1 C31 C36 -158.7(4)
C35 Ru1 C31 C36 -122.0(4)
S1 Ru1 C31 C36 30.3(3)
Fe2 Ru1 C31 C36 47.3(4)
Fe1 Ru1 C31 C36 -17.7(4)
C35 C31 C32 C33 0.6(4)
C36 C31 C32 C33 175.0(4)
Ru1 C31 C32 C33 -62.1(3)
C35 C31 C32 C37 -176.9(4)
C36 C31 C32 C37 -2.5(6)
Ru1 C31 C32 C37 120.3(4)
C35 C31 C32 Ru1 62.8(3)
C36 C31 C32 Ru1 -122.9(4)
C21 Ru1 C32 C33 -29.5(3)
C31 Ru1 C32 C33 117.2(3)
C34 Ru1 C32 C33 37.6(2)
C35 Ru1 C32 C33 79.5(2)
S1 Ru1 C32 C33 -151.9(2)
Fe2 Ru1 C32 C33 -106.8(2)
Fe1 Ru1 C32 C33 179.79(16)
C21 Ru1 C32 C31 -146.6(2)
C33 Ru1 C32 C31 -117.2(3)
C34 Ru1 C32 C31 -79.5(2)
C35 Ru1 C32 C31 -37.7(2)
S1 Ru1 C32 C31 91.0(2)
Fe2 Ru1 C32 C31 136.00(18)
Fe1 Ru1 C32 C31 62.6(3)
C21 Ru1 C32 C37 91.9(4)
C33 Ru1 C32 C37 121.4(4)
C31 Ru1 C32 C37 -121.5(4)
C34 Ru1 C32 C37 159.0(4)
C35 Ru1 C32 C37 -159.1(4)
S1 Ru1 C32 C37 -30.5(3)
Fe2 Ru1 C32 C37 14.5(4)
Fe1 Ru1 C32 C37 -58.8(4)
C31 C32 C33 C34 -0.2(4)
C37 C32 C33 C34 177.4(4)
Ru1 C32 C33 C34 -62.2(2)
C31 C32 C33 C38 -176.4(4)
C37 C32 C33 C38 1.1(6)
Ru1 C32 C33 C38 121.5(4)
C31 C32 C33 Ru1 62.0(2)
C37 C32 C33 Ru1 -120.4(4)
C21 Ru1 C33 C32 156.5(2)
C31 Ru1 C33 C32 -37.9(2)
C34 Ru1 C33 C32 -117.6(3)
C35 Ru1 C33 C32 -80.4(2)
S1 Ru1 C33 C32 35.0(2)
Fe2 Ru1 C33 C32 97.8(2)
C21 Ru1 C33 C34 -85.9(2)
C31 Ru1 C33 C34 79.8(2)
C32 Ru1 C33 C34 117.6(3)
C35 Ru1 C33 C34 37.2(2)
S1 Ru1 C33 C34 152.62(17)
Fe2 Ru1 C33 C34 -144.56(18)
C21 Ru1 C33 C38 34.6(4)
C31 Ru1 C33 C38 -159.8(4)
C32 Ru1 C33 C38 -121.9(4)
C34 Ru1 C33 C38 120.5(4)
C35 Ru1 C33 C38 157.7(4)
S1 Ru1 C33 C38 -86.9(3)
Fe2 Ru1 C33 C38 -24.1(4)
C32 C33 C34 C35 -0.3(4)
C38 C33 C34 C35 176.0(4)
Ru1 C33 C34 C35 -62.5(3)
C32 C33 C34 C39 -175.2(4)
C38 C33 C34 C39 1.1(6)
Ru1 C33 C34 C39 122.5(4)
C32 C33 C34 Ru1 62.2(2)
C38 C33 C34 Ru1 -121.5(4)
C21 Ru1 C34 C35 -148.3(2)
C33 Ru1 C34 C35 117.1(3)
C31 Ru1 C34 C35 37.2(2)
C32 Ru1 C34 C35 80.0(2)
S1 Ru1 C34 C35 58.0(3)
Fe2 Ru1 C34 C35 -174.56(17)
Fe1 Ru1 C34 C35 -53.6(3)
C21 Ru1 C34 C33 94.6(2)
C31 Ru1 C34 C33 -79.9(2)
C32 Ru1 C34 C33 -37.2(2)
C35 Ru1 C34 C33 -117.1(3)
S1 Ru1 C34 C33 -59.2(3)
Fe2 Ru1 C34 C33 68.3(3)
Fe1 Ru1 C34 C33 -170.68(17)
C21 Ru1 C34 C39 -26.0(3)
C33 Ru1 C34 C39 -120.5(4)
C31 Ru1 C34 C39 159.6(4)
C32 Ru1 C34 C39 -157.7(4)
C35 Ru1 C34 C39 122.3(4)
S1 Ru1 C34 C39 -179.7(2)
Fe2 Ru1 C34 C39 -52.2(4)
Fe1 Ru1 C34 C39 68.8(4)
C33 C34 C35 C31 0.7(4)
C39 C34 C35 C31 175.6(3)
Ru1 C34 C35 C31 -61.2(3)
C33 C34 C35 C40 -177.9(4)
C39 C34 C35 C40 -3.0(6)
Ru1 C34 C35 C40 120.2(4)
C33 C34 C35 Ru1 61.9(2)
C39 C34 C35 Ru1 -123.2(4)
C32 C31 C35 C34 -0.8(4)
C36 C31 C35 C34 -175.2(4)
Ru1 C31 C35 C34 61.5(3)
C32 C31 C35 C40 177.7(4)
C36 C31 C35 C40 3.4(6)
Ru1 C31 C35 C40 -119.9(4)
C32 C31 C35 Ru1 -62.4(2)
C36 C31 C35 Ru1 123.3(4)
C21 Ru1 C35 C34 37.4(3)
C33 Ru1 C35 C34 -38.0(2)
C31 Ru1 C35 C34 -118.2(3)
C32 Ru1 C35 C34 -80.3(2)
S1 Ru1 C35 C34 -152.87(18)
Fe1 Ru1 C35 C34 148.58(18)
C21 Ru1 C35 C31 155.6(2)
C33 Ru1 C35 C31 80.2(2)
C32 Ru1 C35 C31 37.9(2)
C34 Ru1 C35 C31 118.2(3)
S1 Ru1 C35 C31 -34.6(2)
Fe1 Ru1 C35 C31 -93.2(2)
C21 Ru1 C35 C40 -83.2(4)
C33 Ru1 C35 C40 -158.6(4)
C31 Ru1 C35 C40 121.1(4)
C32 Ru1 C35 C40 159.1(4)
C34 Ru1 C35 C40 -120.6(4)
S1 Ru1 C35 C40 86.5(3)
Fe1 Ru1 C35 C40 28.0(4)
